data_2234882
loop_
_publ_author_name
'Zhang, Xiangdong'
'Ye, Junwei'
'Gong, Weitao'
'Lin, Yuan'
'Ning, Guiling'

_publ_section_title
;
 <i>rac</i>-7,7',9,9'-Tetraphenyl-9a,9a'-bi(7,8,9,9a-tetrahydro-6a<i>H</i>-pentaleno[1,2,3-<i>ij</i>]naphthalen-8-one)
;
_journal_coeditor_code ZS2187
_journal_issue 5
_journal_name_full 'Acta Crystallographica Section E'
_journal_page_first o1329
_journal_paper_doi 10.1107/S1600536812014146
_journal_volume 68
_journal_year 2012
_chemical_formula_iupac 'C54 H38 O2'
_chemical_formula_moiety 'C54 H38 O2'
_chemical_formula_sum 'C54 H38 O2'
_chemical_formula_weight 718.84
_chemical_name_systematic
;
<i>rac</i>-7,7',9,9'-Tetraphenyl-9a,9a'-bi(7,8,9,9a-tetrahydro-6a<i>H</i>-
pentaleno[1,2,3-<i>ij</i>]naphthalen-8-one)
;
_space_group_IT_number 14
_symmetry_cell_setting monoclinic
_symmetry_space_group_name_Hall '-P 2ybc'
_symmetry_space_group_name_H-M 'P 1 21/c 1'
_atom_sites_solution_hydrogens geom
_atom_sites_solution_primary direct
_atom_sites_solution_secondary difmap
_audit_creation_method SHELXL-97
_cell_angle_alpha 90.00
_cell_angle_beta 101.449(5)
_cell_angle_gamma 90.00
_cell_formula_units_Z 4
_cell_length_a 14.325(3)
_cell_length_b 13.448(3)
_cell_length_c 19.914(4)
_cell_measurement_reflns_used 42062
_cell_measurement_temperature 275(2)
_cell_measurement_theta_max 27.70
_cell_measurement_theta_min 2.58
_cell_volume 3759.9(14)
_computing_cell_refinement 'SAINT (Bruker, 1997)'
_computing_data_collection 'SMART (Bruker, 1997)'
_computing_data_reduction 'SAINT (Bruker, 1997)'
_computing_molecular_graphics 'SHELXTL (Sheldrick, 2008)'
_computing_publication_material 'SHELXL97 (Sheldrick, 2008)'
_computing_structure_refinement 'SHELXL97 (Sheldrick, 2008)'
_computing_structure_solution 'SHELXS97 (Sheldrick, 2008)'
_diffrn_ambient_temperature 275(2)
_diffrn_measured_fraction_theta_full 0.984
_diffrn_measured_fraction_theta_max 0.947
_diffrn_measurement_device_type 'Bruker CCD area-detector'
_diffrn_measurement_method '\f and \w scans'
_diffrn_radiation_monochromator graphite
_diffrn_radiation_source 'fine-focus sealed tube'
_diffrn_radiation_type MoK\a
_diffrn_radiation_wavelength 0.71073
_diffrn_reflns_av_R_equivalents 0.0510
_diffrn_reflns_av_sigmaI/netI 0.0523
_diffrn_reflns_limit_h_max 18
_diffrn_reflns_limit_h_min -18
_diffrn_reflns_limit_k_max 17
_diffrn_reflns_limit_k_min -15
_diffrn_reflns_limit_l_max 22
_diffrn_reflns_limit_l_min -25
_diffrn_reflns_number 42062
_diffrn_reflns_theta_full 25.00
_diffrn_reflns_theta_max 27.70
_diffrn_reflns_theta_min 2.58
_diffrn_standards_number 0
_exptl_absorpt_coefficient_mu 0.076
_exptl_absorpt_correction_T_max 0.9858
_exptl_absorpt_correction_T_min 0.9828
_exptl_absorpt_correction_type multi-scan
_exptl_absorpt_process_details '(SADABS; Sheldrick, 1996)'
_exptl_crystal_colour colorless
_exptl_crystal_density_diffrn 1.270
_exptl_crystal_density_method 'not measured'
_exptl_crystal_description block
_exptl_crystal_F_000 1512
_exptl_crystal_size_max 0.23
_exptl_crystal_size_mid 0.22
_exptl_crystal_size_min 0.19
_refine_diff_density_max 0.205
_refine_diff_density_min -0.196
_refine_ls_extinction_method none
_refine_ls_goodness_of_fit_ref 1.050
_refine_ls_hydrogen_treatment constr
_refine_ls_matrix_type full
_refine_ls_number_parameters 505
_refine_ls_number_reflns 8342
_refine_ls_number_restraints 0
_refine_ls_restrained_S_all 1.050
_refine_ls_R_factor_all 0.1350
_refine_ls_R_factor_gt 0.0659
_refine_ls_shift/su_max 0.000
_refine_ls_shift/su_mean 0.000
_refine_ls_structure_factor_coef Fsqd
_refine_ls_weighting_details 'calc w=1/[\s^2^(Fo^2^)+(0.0377P)^2^+2.9173P] where P=(Fo^2^+2Fc^2^)/3'
_refine_ls_weighting_scheme calc
_refine_ls_wR_factor_gt 0.1246
_refine_ls_wR_factor_ref 0.1609
_reflns_number_gt 4812
_reflns_number_total 8342
_reflns_threshold_expression I>2\s(I)
_cod_data_source_file zs2187.cif
_cod_data_source_block I
_cod_original_sg_symbol_H-M 'P 21/c'
_cod_database_code 2234882
_cod_database_fobs_code 2234882

loop_
_symmetry_equiv_pos_as_xyz
'x, y, z'
'-x, y+1/2, -z+1/2'
'-x, -y, -z'
'x, -y-1/2, z-1/2'

loop_
_atom_site_type_symbol
_atom_site_label
_atom_site_fract_x
_atom_site_fract_y
_atom_site_fract_z
_atom_site_U_iso_or_equiv
_atom_site_adp_type
_atom_site_calc_flag
_atom_site_refinement_flags
_atom_site_occupancy
_atom_site_symmetry_multiplicity
O O1 0.44413(13) 0.31609(14) 0.25183(10) 0.0548(5) Uani d . 1 1
O O1' 0.14712(15) 0.08762(17) -0.05330(12) 0.0808(7) Uani d . 1 1
C C1 0.36038(18) 0.30516(18) 0.22892(12) 0.0412(6) Uani d . 1 1
C C1' 0.16606(19) 0.1682(2) -0.02781(15) 0.0553(7) Uani d . 1 1
C C2 0.31861(17) 0.22012(18) 0.18147(12) 0.0424(6) Uani d . 1 1
H H2 0.3620 0.2062 0.1503 0.051 Uiso calc R 1 1
C C2' 0.25646(18) 0.18987(19) 0.02529(13) 0.0458(6) Uani d . 1 1
H H2' 0.2660 0.1355 0.0587 0.055 Uiso calc R 1 1
C C3 0.22333(16) 0.26340(18) 0.13837(12) 0.0388(6) Uani d . 1 1
C C3' 0.23484(17) 0.28710(18) 0.06285(12) 0.0402(6) Uani d . 1 1
C C4 0.20277(17) 0.36262(18) 0.17678(12) 0.0400(6) Uani d . 1 1
H H4 0.2057 0.4205 0.1474 0.048 Uiso calc R 1 1
C C4' 0.13773(18) 0.32998(19) 0.01889(12) 0.0444(6) Uani d . 1 1
H H4' 0.0882 0.3299 0.0465 0.053 Uiso calc R 1 1
C C5 0.28023(17) 0.37074(18) 0.24304(12) 0.0408(6) Uani d . 1 1
H H5 0.2544 0.3381 0.2794 0.049 Uiso calc R 1 1
C C5' 0.10759(19) 0.2619(2) -0.04458(14) 0.0549(7) Uani d . 1 1
H H5' 0.1307 0.2942 -0.0823 0.066 Uiso calc R 1 1
C C6 0.31185(18) 0.12745(18) 0.22407(13) 0.0423(6) Uani d . 1 1
C C6' 0.34115(18) 0.1922(2) -0.00976(13) 0.0463(6) Uani d . 1 1
C C7 0.3683(2) 0.0463(2) 0.21658(16) 0.0584(7) Uani d . 1 1
H H7 0.4090 0.0493 0.1856 0.070 Uiso calc R 1 1
C C7' 0.4174(2) 0.1298(2) 0.01212(16) 0.0647(8) Uani d . 1 1
H H7' 0.4168 0.0868 0.0486 0.078 Uiso calc R 1 1
C C8 0.3647(2) -0.0398(2) 0.2549(2) 0.0776(10) Uani d . 1 1
H H8 0.4020 -0.0944 0.2488 0.093 Uiso calc R 1 1
C C8' 0.4955(2) 0.1306(3) -0.0199(2) 0.0807(10) Uani d . 1 1
H H8' 0.5467 0.0884 -0.0044 0.097 Uiso calc R 1 1
C C9 0.3061(2) -0.0439(3) 0.30166(19) 0.0764(10) Uani d . 1 1
H H9 0.3040 -0.1013 0.3274 0.092 Uiso calc R 1 1
C C9' 0.4979(2) 0.1925(3) -0.0738(2) 0.0768(10) Uani d . 1 1
H H9' 0.5499 0.1921 -0.0953 0.092 Uiso calc R 1 1
C C10 0.2513(2) 0.0357(2) 0.31033(15) 0.0602(8) Uani d . 1 1
H H10 0.2119 0.0328 0.3422 0.072 Uiso calc R 1 1
C C10' 0.4226(2) 0.2553(3) -0.09590(15) 0.0642(8) Uani d . 1 1
H H10' 0.4237 0.2982 -0.1323 0.077 Uiso calc R 1 1
C C11 0.2539(2) 0.1205(2) 0.27215(13) 0.0510(7) Uani d . 1 1
H H11 0.2160 0.1744 0.2787 0.061 Uiso calc R 1 1
C C11' 0.3453(2) 0.2549(2) -0.06445(13) 0.0549(7) Uani d . 1 1
H H11' 0.2947 0.2977 -0.0802 0.066 Uiso calc R 1 1
C C12 0.13540(17) 0.19949(19) 0.13976(12) 0.0431(6) Uani d . 1 1
C C12' 0.30568(18) 0.37184(19) 0.06057(12) 0.0428(6) Uani d . 1 1
C C13 0.1127(2) 0.1028(2) 0.12165(15) 0.0569(7) Uani d . 1 1
H H13 0.1555 0.0628 0.1045 0.068 Uiso calc R 1 1
C C13' 0.40160(19) 0.3802(2) 0.08404(13) 0.0501(7) Uani d . 1 1
H H13' 0.4362 0.3274 0.1067 0.060 Uiso calc R 1 1
C C14 0.0239(2) 0.0648(3) 0.12933(17) 0.0703(9) Uani d . 1 1
H H14 0.0086 -0.0004 0.1160 0.084 Uiso calc R 1 1
C C14' 0.4475(2) 0.4701(2) 0.07354(15) 0.0624(8) Uani d . 1 1
H H14' 0.5128 0.4754 0.0896 0.075 Uiso calc R 1 1
C C15 -0.0401(2) 0.1193(3) 0.15528(16) 0.0685(9) Uani d . 1 1
H H15 -0.0984 0.0915 0.1587 0.082 Uiso calc R 1 1
C C15' 0.3997(2) 0.5494(2) 0.04072(16) 0.0661(9) Uani d . 1 1
H H15' 0.4323 0.6077 0.0354 0.079 Uiso calc R 1 1
C C16 -0.0753(2) 0.2827(3) 0.20793(16) 0.0697(9) Uani d . 1 1
H H16 -0.1352 0.2624 0.2138 0.084 Uiso calc R 1 1
C C16' 0.2416(3) 0.6173(2) -0.02160(16) 0.0712(9) Uani d . 1 1
H H16' 0.2672 0.6786 -0.0299 0.085 Uiso calc R 1 1
C C17 -0.0424(2) 0.3745(3) 0.22916(16) 0.0728(10) Uani d . 1 1
H H17 -0.0803 0.4154 0.2503 0.087 Uiso calc R 1 1
C C17' 0.1474(3) 0.5996(2) -0.04458(16) 0.0733(10) Uani d . 1 1
H H17' 0.1098 0.6497 -0.0681 0.088 Uiso calc R 1 1
C C18 0.0470(2) 0.4105(2) 0.22040(14) 0.0599(8) Uani d . 1 1
H H18 0.0673 0.4739 0.2351 0.072 Uiso calc R 1 1
C C18' 0.1045(2) 0.5084(2) -0.03424(14) 0.0624(8) Uani d . 1 1
H H18' 0.0400 0.4979 -0.0512 0.075 Uiso calc R 1 1
C C19 0.10300(17) 0.3502(2) 0.18994(13) 0.0453(6) Uani d . 1 1
C C19' 0.15998(19) 0.4353(2) 0.00136(12) 0.0477(6) Uani d . 1 1
C C20 -0.01890(19) 0.2181(2) 0.17719(14) 0.0567(8) Uani d . 1 1
C C20' 0.3014(2) 0.5432(2) 0.01489(14) 0.0567(7) Uani d . 1 1
C C21 0.07006(17) 0.2551(2) 0.16821(13) 0.0451(6) Uani d . 1 1
C C21' 0.25666(19) 0.45336(19) 0.02589(12) 0.0444(6) Uani d . 1 1
C C22 0.30952(17) 0.47445(19) 0.26837(13) 0.0458(6) Uani d . 1 1
C C22' 0.0013(2) 0.2486(3) -0.06871(15) 0.0640(8) Uani d . 1 1
C C23 0.3551(2) 0.5379(2) 0.23124(17) 0.0648(8) Uani d . 1 1
H H23 0.3667 0.5175 0.1891 0.078 Uiso calc R 1 1
C C23' -0.0474(3) 0.3071(3) -0.12167(17) 0.0907(12) Uani d . 1 1
H H23' -0.0141 0.3523 -0.1433 0.109 Uiso calc R 1 1
C C24 0.3837(2) 0.6309(2) 0.2554(2) 0.0819(11) Uani d . 1 1
H H24 0.4149 0.6724 0.2296 0.098 Uiso calc R 1 1
C C24' -0.1452(3) 0.2986(5) -0.1425(2) 0.1201(19) Uani d . 1 1
H H24' -0.1773 0.3395 -0.1772 0.144 Uiso calc R 1 1
C C25 0.3669(3) 0.6630(3) 0.3166(3) 0.0902(13) Uani d . 1 1
H H25 0.3866 0.7260 0.3327 0.108 Uiso calc R 1 1
C C25' -0.1948(3) 0.2307(5) -0.1127(3) 0.122(2) Uani d . 1 1
H H25' -0.2602 0.2243 -0.1278 0.147 Uiso calc R 1 1
C C26 0.3203(3) 0.6012(3) 0.3549(2) 0.0913(12) Uani d . 1 1
H H26 0.3081 0.6227 0.3967 0.110 Uiso calc R 1 1
C C26' -0.1475(3) 0.1711(4) -0.0598(3) 0.1068(15) Uani d . 1 1
H H26' -0.1808 0.1246 -0.0392 0.128 Uiso calc R 1 1
C C27 0.2920(2) 0.5070(2) 0.33056(15) 0.0643(8) Uani d . 1 1
H H27 0.2609 0.4654 0.3563 0.077 Uiso calc R 1 1
C C27' -0.0500(2) 0.1820(3) -0.0381(2) 0.0796(10) Uani d . 1 1
H H27' -0.0185 0.1433 -0.0019 0.095 Uiso calc R 1 1

loop_
_atom_site_aniso_label
_atom_site_aniso_U_11
_atom_site_aniso_U_22
_atom_site_aniso_U_33
_atom_site_aniso_U_12
_atom_site_aniso_U_13
_atom_site_aniso_U_23
O1 0.0416(11) 0.0534(12) 0.0663(12) -0.0047(9) 0.0033(9) 0.0017(10)
O1' 0.0679(14) 0.0671(15) 0.1050(18) -0.0086(12) 0.0112(12) -0.0422(14)
C1 0.0422(15) 0.0393(14) 0.0415(13) -0.0041(11) 0.0070(11) 0.0061(11)
C1' 0.0504(16) 0.0584(19) 0.0589(17) -0.0060(14) 0.0153(13) -0.0190(15)
C2 0.0439(14) 0.0398(14) 0.0457(14) -0.0009(12) 0.0139(11) -0.0013(12)
C2' 0.0501(15) 0.0422(15) 0.0458(14) 0.0008(12) 0.0113(12) -0.0050(12)
C3 0.0388(13) 0.0362(13) 0.0424(13) -0.0013(11) 0.0103(10) -0.0029(11)
C3' 0.0422(14) 0.0370(13) 0.0418(13) -0.0014(11) 0.0093(11) -0.0041(11)
C4 0.0438(14) 0.0372(14) 0.0391(13) 0.0001(11) 0.0085(10) -0.0005(11)
C4' 0.0438(14) 0.0475(15) 0.0417(13) 0.0018(12) 0.0077(11) -0.0050(12)
C5 0.0430(13) 0.0402(14) 0.0404(13) -0.0050(11) 0.0113(11) -0.0011(11)
C5' 0.0537(16) 0.0622(19) 0.0471(15) -0.0011(14) 0.0054(12) -0.0112(14)
C6 0.0451(14) 0.0334(13) 0.0458(14) -0.0012(11) 0.0025(11) -0.0004(11)
C6' 0.0472(15) 0.0460(15) 0.0459(14) 0.0026(12) 0.0100(12) -0.0120(13)
C7 0.0517(17) 0.0484(17) 0.075(2) 0.0056(14) 0.0110(14) 0.0065(15)
C7' 0.0641(19) 0.0612(19) 0.071(2) 0.0147(16) 0.0173(16) -0.0021(16)
C8 0.070(2) 0.0497(19) 0.112(3) 0.0177(17) 0.014(2) 0.018(2)
C8' 0.062(2) 0.077(2) 0.105(3) 0.0181(19) 0.023(2) -0.007(2)
C9 0.074(2) 0.055(2) 0.097(3) -0.0004(18) 0.009(2) 0.0269(19)
C9' 0.061(2) 0.085(3) 0.091(3) -0.0031(19) 0.0328(19) -0.018(2)
C10 0.0663(19) 0.0526(18) 0.0603(18) -0.0105(16) 0.0094(15) 0.0125(15)
C10' 0.0635(19) 0.077(2) 0.0558(17) -0.0107(18) 0.0203(15) -0.0122(16)
C11 0.0588(17) 0.0430(15) 0.0518(16) -0.0023(13) 0.0121(13) 0.0050(13)
C11' 0.0514(16) 0.0658(19) 0.0474(15) 0.0002(14) 0.0095(13) -0.0074(14)
C12 0.0431(14) 0.0419(14) 0.0442(14) -0.0050(12) 0.0083(11) 0.0044(12)
C12' 0.0473(15) 0.0423(15) 0.0406(13) -0.0064(12) 0.0131(11) -0.0057(12)
C13 0.0577(17) 0.0462(17) 0.0664(18) -0.0127(14) 0.0116(14) -0.0028(14)
C13' 0.0538(16) 0.0534(17) 0.0460(15) -0.0045(14) 0.0167(12) -0.0005(13)
C14 0.065(2) 0.061(2) 0.081(2) -0.0229(17) 0.0041(17) 0.0055(18)
C14' 0.0587(18) 0.069(2) 0.0630(18) -0.0216(16) 0.0197(15) -0.0025(17)
C15 0.0510(18) 0.077(2) 0.075(2) -0.0225(17) 0.0071(16) 0.0205(19)
C15' 0.089(2) 0.0524(19) 0.0639(19) -0.0241(18) 0.0311(17) -0.0038(16)
C16 0.0465(17) 0.103(3) 0.0613(19) -0.0004(19) 0.0151(15) 0.013(2)
C16' 0.115(3) 0.0438(18) 0.0616(19) -0.0006(19) 0.033(2) 0.0073(16)
C17 0.0518(18) 0.107(3) 0.063(2) 0.019(2) 0.0195(15) -0.002(2)
C17' 0.109(3) 0.054(2) 0.0602(19) 0.021(2) 0.0232(19) 0.0123(16)
C18 0.0530(17) 0.070(2) 0.0572(17) 0.0113(15) 0.0114(14) -0.0083(15)
C18' 0.076(2) 0.063(2) 0.0487(16) 0.0175(17) 0.0138(15) 0.0059(15)
C19 0.0390(14) 0.0543(17) 0.0427(14) 0.0057(12) 0.0086(11) 0.0020(12)
C19' 0.0604(17) 0.0467(16) 0.0372(13) 0.0046(13) 0.0131(12) -0.0011(12)
C20 0.0436(15) 0.074(2) 0.0522(16) -0.0029(15) 0.0086(13) 0.0191(15)
C20' 0.084(2) 0.0453(17) 0.0466(15) -0.0068(16) 0.0260(15) -0.0025(13)
C21 0.0368(13) 0.0523(16) 0.0457(14) -0.0018(12) 0.0068(11) 0.0094(13)
C21' 0.0596(17) 0.0410(15) 0.0359(13) -0.0038(13) 0.0173(12) -0.0022(11)
C22 0.0409(14) 0.0418(15) 0.0520(15) 0.0010(12) 0.0028(11) -0.0026(13)
C22' 0.0517(17) 0.080(2) 0.0557(18) 0.0043(17) -0.0005(14) -0.0268(17)
C23 0.069(2) 0.0473(17) 0.080(2) -0.0124(15) 0.0178(17) -0.0042(16)
C23' 0.075(2) 0.133(4) 0.057(2) 0.021(2) -0.0047(18) -0.013(2)
C24 0.069(2) 0.0457(19) 0.126(3) -0.0097(17) 0.006(2) 0.000(2)
C24' 0.071(3) 0.192(6) 0.082(3) 0.038(3) -0.021(2) -0.039(3)
C25 0.078(3) 0.044(2) 0.132(4) 0.0008(18) -0.019(2) -0.028(2)
C25' 0.053(3) 0.178(6) 0.128(4) 0.009(3) -0.002(3) -0.079(4)
C26 0.106(3) 0.074(3) 0.083(3) 0.015(2) -0.007(2) -0.040(2)
C26' 0.059(2) 0.115(4) 0.148(4) -0.011(2) 0.022(3) -0.057(3)
C27 0.073(2) 0.061(2) 0.0580(18) 0.0023(16) 0.0109(15) -0.0106(16)
C27' 0.055(2) 0.087(3) 0.095(3) -0.0116(19) 0.0107(18) -0.028(2)

loop_
_atom_type_symbol
_atom_type_description
_atom_type_scat_dispersion_real
_atom_type_scat_dispersion_imag
_atom_type_scat_source
C C 0.0033 0.0016 'International Tables Vol C Tables 4.2.6.8 and 6.1.1.4'
H H 0.0000 0.0000 'International Tables Vol C Tables 4.2.6.8 and 6.1.1.4'
O O 0.0106 0.0060 'International Tables Vol C Tables 4.2.6.8 and 6.1.1.4'

loop_
_geom_angle_atom_site_label_1
_geom_angle_atom_site_label_2
_geom_angle_atom_site_label_3
_geom_angle
O1 C1 C5 126.3(2)
O1 C1 C2 124.3(2)
C5 C1 C2 109.4(2)
O1' C1' C5' 126.0(3)
O1' C1' C2' 123.5(3)
C5' C1' C2' 110.4(2)
C6 C2 C1 109.19(19)
C6 C2 C3 117.6(2)
C1 C2 C3 104.56(19)
C6 C2 H2 108.4
C1 C2 H2 108.4
C3 C2 H2 108.4
C6' C2' C1' 109.3(2)
C6' C2' C3' 117.0(2)
C1' C2' C3' 105.6(2)
C6' C2' H2' 108.2
C1' C2' H2' 108.2
C3' C2' H2' 108.2
C12 C3 C2 114.3(2)
C12 C3 C3' 111.90(19)
C2 C3 C3' 110.57(18)
C12 C3 C4 103.32(18)
C2 C3 C4 105.72(18)
C3' C3 C4 110.64(19)
C12' C3' C2' 114.3(2)
C12' C3' C3 111.93(19)
C2' C3' C3 110.7(2)
C12' C3' C4' 103.0(2)
C2' C3' C4' 105.83(19)
C3 C3' C4' 110.55(19)
C19 C4 C5 113.7(2)
C19 C4 C3 105.17(19)
C5 C4 C3 107.35(19)
C19 C4 H4 110.2
C5 C4 H4 110.2
C3 C4 H4 110.2
C19' C4' C5' 113.8(2)
C19' C4' C3' 105.4(2)
C5' C4' C3' 107.8(2)
C19' C4' H4' 109.9
C5' C4' H4' 109.9
C3' C4' H4' 109.9
C22 C5 C1 115.3(2)
C22 C5 C4 116.9(2)
C1 C5 C4 103.97(19)
C22 C5 H5 106.7
C1 C5 H5 106.7
C4 C5 H5 106.7
C1' C5' C22' 116.7(3)
C1' C5' C4' 105.0(2)
C22' C5' C4' 115.4(2)
C1' C5' H5' 106.3
C22' C5' H5' 106.3
C4' C5' H5' 106.3
C7 C6 C11 117.6(2)
C7 C6 C2 118.8(2)
C11 C6 C2 123.5(2)
C7' C6' C11' 117.6(3)
C7' C6' C2' 119.9(3)
C11' C6' C2' 122.5(2)
C6 C7 C8 120.7(3)
C6 C7 H7 119.7
C8 C7 H7 119.7
C6' C7' C8' 120.6(3)
C6' C7' H7' 119.7
C8' C7' H7' 119.7
C9 C8 C7 119.9(3)
C9 C8 H8 120.0
C7 C8 H8 120.0
C9' C8' C7' 120.9(3)
C9' C8' H8' 119.6
C7' C8' H8' 119.6
C10 C9 C8 120.1(3)
C10 C9 H9 120.0
C8 C9 H9 120.0
C8' C9' C10' 119.1(3)
C8' C9' H9' 120.4
C10' C9' H9' 120.4
C9 C10 C11 120.2(3)
C9 C10 H10 119.9
C11 C10 H10 119.9
C9' C10' C11' 120.3(3)
C9' C10' H10' 119.9
C11' C10' H10' 119.9
C10 C11 C6 121.5(3)
C10 C11 H11 119.3
C6 C11 H11 119.3
C10' C11' C6' 121.6(3)
C10' C11' H11' 119.2
C6' C11' H11' 119.2
C13 C12 C21 118.0(2)
C13 C12 C3 132.9(2)
C21 C12 C3 109.0(2)
C13' C12' C21' 118.3(2)
C13' C12' C3' 132.7(2)
C21' C12' C3' 109.0(2)
C12 C13 C14 119.2(3)
C12 C13 H13 120.4
C14 C13 H13 120.4
C12' C13' C14' 119.1(3)
C12' C13' H13' 120.4
C14' C13' H13' 120.4
C15 C14 C13 122.8(3)
C15 C14 H14 118.6
C13 C14 H14 118.6
C15' C14' C13' 122.5(3)
C15' C14' H14' 118.8
C13' C14' H14' 118.8
C14 C15 C20 120.4(3)
C14 C15 H15 119.8
C20 C15 H15 119.8
C14' C15' C20' 120.1(3)
C14' C15' H15' 119.9
C20' C15' H15' 119.9
C17 C16 C20 120.2(3)
C17 C16 H16 119.9
C20 C16 H16 119.9
C17' C16' C20' 120.6(3)
C17' C16' H16' 119.7
C20' C16' H16' 119.7
C16 C17 C18 122.6(3)
C16 C17 H17 118.7
C18 C17 H17 118.7
C16' C17' C18' 122.6(3)
C16' C17' H17' 118.7
C18' C17' H17' 118.7
C19 C18 C17 118.7(3)
C19 C18 H18 120.7
C17 C18 H18 120.7
C19' C18' C17' 118.5(3)
C19' C18' H18' 120.8
C17' C18' H18' 120.8
C18 C19 C21 119.2(2)
C18 C19 C4 132.1(3)
C21 C19 C4 108.6(2)
C18' C19' C21' 119.3(3)
C18' C19' C4' 131.8(3)
C21' C19' C4' 108.9(2)
C16 C20 C21 116.7(3)
C16 C20 C15 127.5(3)
C21 C20 C15 115.9(3)
C15' C20' C21' 116.7(3)
C15' C20' C16' 127.4(3)
C21' C20' C16' 115.9(3)
C19 C21 C12 113.6(2)
C19 C21 C20 122.6(3)
C12 C21 C20 123.7(3)
C19' C21' C20' 123.2(3)
C19' C21' C12' 113.6(2)
C20' C21' C12' 123.2(3)
C23 C22 C27 118.4(3)
C23 C22 C5 121.5(2)
C27 C22 C5 120.2(2)
C27' C22' C23' 118.3(3)
C27' C22' C5' 121.9(3)
C23' C22' C5' 119.7(3)
C24 C23 C22 121.2(3)
C24 C23 H23 119.4
C22 C23 H23 119.4
C24' C23' C22' 120.5(4)
C24' C23' H23' 119.8
C22' C23' H23' 119.8
C25 C24 C23 120.6(4)
C25 C24 H24 119.7
C23 C24 H24 119.7
C25' C24' C23' 120.5(5)
C25' C24' H24' 119.7
C23' C24' H24' 119.7
C24 C25 C26 119.6(3)
C24 C25 H25 120.2
C26 C25 H25 120.2
C24' C25' C26' 120.0(4)
C24' C25' H25' 120.0
C26' C25' H25' 120.0
C25 C26 C27 119.6(4)
C25 C26 H26 120.2
C27 C26 H26 120.2
C27' C26' C25' 119.1(5)
C27' C26' H26' 120.5
C25' C26' H26' 120.5
C22 C27 C26 120.6(3)
C22 C27 H27 119.7
C26 C27 H27 119.7
C22' C27' C26' 121.6(4)
C22' C27' H27' 119.2
C26' C27' H27' 119.2

loop_
_geom_bond_atom_site_label_1
_geom_bond_atom_site_label_2
_geom_bond_distance
O1 C1 1.205(3)
O1' C1' 1.204(3)
C1 C5 1.518(3)
C1 C2 1.528(3)
C1' C5' 1.514(4)
C1' C2' 1.529(4)
C2 C6 1.521(3)
C2 C3 1.573(3)
C2 H2 0.9800
C2' C6' 1.515(3)
C2' C3' 1.567(3)
C2' H2' 0.9800
C3 C12 1.530(3)
C3 C3' 1.578(3)
C3 C4 1.594(3)
C3' C12' 1.533(3)
C3' C4' 1.597(3)
C4 C19 1.512(3)
C4 C5 1.550(3)
C4 H4 0.9800
C4' C19' 1.508(4)
C4' C5' 1.551(3)
C4' H4' 0.9800
C5 C22 1.514(3)
C5 H5 0.9800
C5' C22' 1.514(4)
C5' H5' 0.9800
C6 C7 1.383(4)
C6 C11 1.389(4)
C6' C7' 1.378(4)
C6' C11' 1.388(4)
C7 C8 1.394(4)
C7 H7 0.9300
C7' C8' 1.394(4)
C7' H7' 0.9300
C8 C9 1.373(5)
C8 H8 0.9300
C8' C9' 1.363(5)
C8' H8' 0.9300
C9 C10 1.359(4)
C9 H9 0.9300
C9' C10' 1.372(5)
C9' H9' 0.9300
C10 C11 1.375(4)
C10 H10 0.9300
C10' C11' 1.375(4)
C10' H10' 0.9300
C11 H11 0.9300
C11' H11' 0.9300
C12 C13 1.371(4)
C12 C21 1.402(3)
C12' C13' 1.365(3)
C12' C21' 1.407(3)
C13 C14 1.407(4)
C13 H13 0.9300
C13' C14' 1.412(4)
C13' H13' 0.9300
C14 C15 1.354(4)
C14 H14 0.9300
C14' C15' 1.362(4)
C14' H14' 0.9300
C15 C20 1.413(4)
C15 H15 0.9300
C15' C20' 1.402(4)
C15' H15' 0.9300
C16 C17 1.360(5)
C16 C20 1.405(4)
C16 H16 0.9300
C16' C17' 1.358(5)
C16' C20' 1.416(4)
C16' H16' 0.9300
C17 C18 1.412(4)
C17 H17 0.9300
C17' C18' 1.405(5)
C17' H17' 0.9300
C18 C19 1.364(4)
C18 H18 0.9300
C18' C19' 1.370(4)
C18' H18' 0.9300
C19 C21 1.402(4)
C19' C21' 1.395(4)
C20 C21 1.412(4)
C20' C21' 1.406(4)
C22 C23 1.376(4)
C22 C27 1.383(4)
C22' C27' 1.375(5)
C22' C23' 1.388(5)
C23 C24 1.373(4)
C23 H23 0.9300
C23' C24' 1.385(5)
C23' H23' 0.9300
C24 C25 1.358(5)
C24 H24 0.9300
C24' C25' 1.363(7)
C24' H24' 0.9300
C25 C26 1.387(5)
C25 H25 0.9300
C25' C26' 1.388(7)
C25' H25' 0.9300
C26 C27 1.388(5)
C26 H26 0.9300
C26' C27' 1.385(5)
C26' H26' 0.9300
C27 H27 0.9300
C27' H27' 0.9300

loop_
_geom_torsion_atom_site_label_1
_geom_torsion_atom_site_label_2
_geom_torsion_atom_site_label_3
_geom_torsion_atom_site_label_4
_geom_torsion
O1 C1 C2 C6 80.6(3)
C5 C1 C2 C6 -98.4(2)
O1 C1 C2 C3 -152.8(2)
C5 C1 C2 C3 28.3(2)
O1' C1' C2' C6' 73.5(4)
C5' C1' C2' C6' -104.6(3)
O1' C1' C2' C3' -159.8(3)
C5' C1' C2' C3' 22.1(3)
C6 C2 C3 C12 -5.6(3)
C1 C2 C3 C12 -126.8(2)
C6 C2 C3 C3' -132.9(2)
C1 C2 C3 C3' 105.9(2)
C6 C2 C3 C4 107.3(2)
C1 C2 C3 C4 -13.9(2)
C6' C2' C3' C12' -1.7(3)
C1' C2' C3' C12' -123.6(2)
C6' C2' C3' C3 -129.3(2)
C1' C2' C3' C3 108.9(2)
C6' C2' C3' C4' 110.9(2)
C1' C2' C3' C4' -11.0(3)
C12 C3 C3' C12' 165.0(2)
C2 C3 C3' C12' -66.4(2)
C4 C3 C3' C12' 50.4(3)
C12 C3 C3' C2' -66.2(2)
C2 C3 C3' C2' 62.4(2)
C4 C3 C3' C2' 179.22(19)
C12 C3 C3' C4' 50.8(3)
C2 C3 C3' C4' 179.41(19)
C4 C3 C3' C4' -63.8(2)
C12 C3 C4 C19 -5.3(2)
C2 C3 C4 C19 -125.6(2)
C3' C3 C4 C19 114.6(2)
C12 C3 C4 C5 116.1(2)
C2 C3 C4 C5 -4.3(2)
C3' C3 C4 C5 -124.0(2)
C12' C3' C4' C19' -4.5(2)
C2' C3' C4' C19' -124.8(2)
C3 C3' C4' C19' 115.2(2)
C12' C3' C4' C5' 117.2(2)
C2' C3' C4' C5' -3.0(3)
C3 C3' C4' C5' -123.0(2)
O1 C1 C5 C22 20.9(4)
C2 C1 C5 C22 -160.2(2)
O1 C1 C5 C4 150.2(2)
C2 C1 C5 C4 -30.9(2)
C19 C4 C5 C22 -95.0(3)
C3 C4 C5 C22 149.1(2)
C19 C4 C5 C1 136.7(2)
C3 C4 C5 C1 20.8(2)
O1' C1' C5' C22' 29.0(4)
C2' C1' C5' C22' -153.0(2)
O1' C1' C5' C4' 158.1(3)
C2' C1' C5' C4' -23.9(3)
C19' C4' C5' C1' 132.4(2)
C3' C4' C5' C1' 16.0(3)
C19' C4' C5' C22' -97.7(3)
C3' C4' C5' C22' 145.9(3)
C1 C2 C6 C7 -113.7(3)
C3 C2 C6 C7 127.4(3)
C1 C2 C6 C11 64.2(3)
C3 C2 C6 C11 -54.7(3)
C1' C2' C6' C7' -123.1(3)
C3' C2' C6' C7' 117.0(3)
C1' C2' C6' C11' 56.2(3)
C3' C2' C6' C11' -63.7(3)
C11 C6 C7 C8 1.6(4)
C2 C6 C7 C8 179.6(3)
C11' C6' C7' C8' 0.1(4)
C2' C6' C7' C8' 179.5(3)
C6 C7 C8 C9 -1.3(5)
C6' C7' C8' C9' -0.5(5)
C7 C8 C9 C10 0.3(5)
C7' C8' C9' C10' 0.7(5)
C8 C9 C10 C11 0.3(5)
C8' C9' C10' C11' -0.7(5)
C9 C10 C11 C6 0.1(4)
C7 C6 C11 C10 -1.0(4)
C2 C6 C11 C10 -178.9(2)
C9' C10' C11' C6' 0.3(4)
C7' C6' C11' C10' -0.1(4)
C2' C6' C11' C10' -179.4(2)
C2 C3 C12 C13 -58.1(4)
C3' C3 C12 C13 68.5(4)
C4 C3 C12 C13 -172.4(3)
C2 C3 C12 C21 119.1(2)
C3' C3 C12 C21 -114.2(2)
C4 C3 C12 C21 4.8(3)
C2' C3' C12' C13' -60.7(4)
C3 C3' C12' C13' 66.2(3)
C4' C3' C12' C13' -175.0(3)
C2' C3' C12' C21' 118.3(2)
C3 C3' C12' C21' -114.8(2)
C4' C3' C12' C21' 4.0(2)
C21 C12 C13 C14 2.8(4)
C3 C12 C13 C14 179.9(3)
C21' C12' C13' C14' 0.8(4)
C3' C12' C13' C14' 179.8(2)
C12 C13 C14 C15 -1.3(5)
C12' C13' C14' C15' 0.0(4)
C13 C14 C15 C20 -1.1(5)
C13' C14' C15' C20' -1.0(5)
C20 C16 C17 C18 1.4(5)
C20' C16' C17' C18' -0.5(5)
C16 C17 C18 C19 -0.6(5)
C16' C17' C18' C19' 1.0(5)
C17 C18 C19 C21 0.2(4)
C17 C18 C19 C4 -175.8(3)
C5 C4 C19 C18 63.3(4)
C3 C4 C19 C18 -179.5(3)
C5 C4 C19 C21 -113.0(2)
C3 C4 C19 C21 4.2(3)
C17' C18' C19' C21' -0.2(4)
C17' C18' C19' C4' -177.5(3)
C5' C4' C19' C18' 63.4(4)
C3' C4' C19' C18' -178.8(3)
C5' C4' C19' C21' -114.1(2)
C3' C4' C19' C21' 3.7(3)
C17 C16 C20 C21 -1.8(4)
C17 C16 C20 C15 176.8(3)
C14 C15 C20 C16 -176.9(3)
C14 C15 C20 C21 1.8(4)
C14' C15' C20' C21' 1.1(4)
C14' C15' C20' C16' -178.5(3)
C17' C16' C20' C15' 178.8(3)
C17' C16' C20' C21' -0.8(4)
C18 C19 C21 C12 -178.1(2)
C4 C19 C21 C12 -1.2(3)
C18 C19 C21 C20 -0.7(4)
C4 C19 C21 C20 176.2(2)
C13 C12 C21 C19 175.2(2)
C3 C12 C21 C19 -2.5(3)
C13 C12 C21 C20 -2.1(4)
C3 C12 C21 C20 -179.8(2)
C16 C20 C21 C19 1.5(4)
C15 C20 C21 C19 -177.3(2)
C16 C20 C21 C12 178.6(2)
C15 C20 C21 C12 -0.2(4)
C18' C19' C21' C20' -1.2(4)
C4' C19' C21' C20' 176.7(2)
C18' C19' C21' C12' -179.1(2)
C4' C19' C21' C12' -1.2(3)
C15' C20' C21' C19' -178.0(2)
C16' C20' C21' C19' 1.7(4)
C15' C20' C21' C12' -0.3(4)
C16' C20' C21' C12' 179.4(2)
C13' C12' C21' C19' 177.2(2)
C3' C12' C21' C19' -2.0(3)
C13' C12' C21' C20' -0.7(4)
C3' C12' C21' C20' -179.8(2)
C1 C5 C22 C23 57.1(3)
C4 C5 C22 C23 -65.6(3)
C1 C5 C22 C27 -122.0(3)
C4 C5 C22 C27 115.4(3)
C1' C5' C22' C27' 42.8(4)
C4' C5' C22' C27' -81.2(4)
C1' C5' C22' C23' -139.5(3)
C4' C5' C22' C23' 96.5(3)
C27 C22 C23 C24 0.8(4)
C5 C22 C23 C24 -178.3(3)
C27' C22' C23' C24' 0.4(5)
C5' C22' C23' C24' -177.4(3)
C22 C23 C24 C25 -0.6(5)
C22' C23' C24' C25' -1.9(6)
C23 C24 C25 C26 -0.1(6)
C23' C24' C25' C26' 1.6(7)
C24 C25 C26 C27 0.5(6)
C24' C25' C26' C27' 0.1(7)
C23 C22 C27 C26 -0.4(4)
C5 C22 C27 C26 178.7(3)
C25 C26 C27 C22 -0.2(5)
C23' C22' C27' C26' 1.3(5)
C5' C22' C27' C26' 179.1(3)
C25' C26' C27' C22' -1.6(6)
